data_7206508
loop_
_publ_author_name
'Liu, Lei-Lei'
'Ren, Zhi-Gang'
'Wan, Li-Min'
'Ding, Hong-Ye'
'Lang, Jian-Ping'

_publ_section_title
;
 Inclusion of unique four-clawed crown-like nitrate--water cluster
 [(NO3)6(H2O)6]6&#x2212; anions into the inter-spaces of a 3D H--bonded
 cationic net formed by a cationic calix[4]arene
;
_journal_issue 19
_journal_name_full CrystEngComm
_journal_page_first 5718
_journal_paper_doi 10.1039/c1ce05377a
_journal_volume 13
_journal_year 2011
_chemical_formula_moiety 'C40 H55 N4 O4, 3(F6 P), C2 H3 N'
_chemical_formula_sum 'C42 H58 F18 N5 O4 P3'
_chemical_formula_weight 1131.84
_chemical_name_systematic
;
?
;
_space_group_IT_number 33
_symmetry_cell_setting orthorhombic
_symmetry_space_group_name_Hall 'P 2c -2n'
_symmetry_space_group_name_H-M 'P n a 21'
_atom_sites_solution_hydrogens geom
_atom_sites_solution_primary direct
_atom_sites_solution_secondary difmap
_audit_creation_method SHELXL-97
_cell_angle_alpha 90.00
_cell_angle_beta 90.00
_cell_angle_gamma 90.00
_cell_formula_units_Z 4
_cell_length_a 12.735(3)
_cell_length_b 20.530(4)
_cell_length_c 18.882(4)
_cell_measurement_reflns_used 19720
_cell_measurement_temperature 193(2)
_cell_measurement_theta_max 27.5204
_cell_measurement_theta_min 3.1659
_cell_volume 4936.7(18)
_computing_cell_refinement 'CrystalClear, Ver. 1.30 (Rigaku/MSC, 2001)'
_computing_data_collection 'CrystalClear, Ver. 1.30 (Rigaku/MSC, 2001)'
_computing_data_reduction 'CrystalStructure, Ver. 3.60 (Rigaku/MSC, 2004)'
_computing_molecular_graphics 'SHELXL-97 (Sheldrick, 1997)'
_computing_publication_material 'SHELXL-97 (Sheldrick, 1997)'
_computing_structure_refinement 'SHELXL-97 (Sheldrick, 1997)'
_computing_structure_solution 'SHELXS-97 (Sheldrick, 1990)'
_diffrn_ambient_temperature 193(2)
_diffrn_measured_fraction_theta_full 0.996
_diffrn_measured_fraction_theta_max 0.996
_diffrn_measurement_device_type 'Rigaku Mercury'
_diffrn_measurement_method \w
_diffrn_radiation_monochromator graphite
_diffrn_radiation_source 'fine-focus sealed tube'
_diffrn_radiation_type MoK\a
_diffrn_radiation_wavelength 0.71073
_diffrn_reflns_av_R_equivalents 0.0714
_diffrn_reflns_av_sigmaI/netI 0.0669
_diffrn_reflns_limit_h_max 14
_diffrn_reflns_limit_h_min -15
_diffrn_reflns_limit_k_max 24
_diffrn_reflns_limit_k_min -23
_diffrn_reflns_limit_l_max 21
_diffrn_reflns_limit_l_min -22
_diffrn_reflns_number 39535
_diffrn_reflns_theta_full 24.99
_diffrn_reflns_theta_max 24.99
_diffrn_reflns_theta_min 3.17
_diffrn_standards_decay_% 0
_diffrn_standards_interval_count 0
_diffrn_standards_interval_time 0
_diffrn_standards_number 0
_exptl_absorpt_coefficient_mu 0.235
_exptl_absorpt_correction_T_max 0.9544
_exptl_absorpt_correction_T_min 0.9118
_exptl_absorpt_correction_type multi-scan
_exptl_absorpt_process_details 'Jacobson, R. (1998) Private communication to Rigaku Corp.'
_exptl_crystal_colour Colorless
_exptl_crystal_density_diffrn 1.523
_exptl_crystal_density_method 'not measured'
_exptl_crystal_description Block
_exptl_crystal_F_000 2336
_exptl_crystal_size_max 0.40
_exptl_crystal_size_mid 0.30
_exptl_crystal_size_min 0.20
_refine_diff_density_max 0.320
_refine_diff_density_min -0.412
_refine_diff_density_rms 0.075
_refine_ls_abs_structure_details 'Flack H D (1983), Acta Cryst. A39, 876-881'
_refine_ls_abs_structure_Flack 0.5(2)
_refine_ls_extinction_coef 0.0053(7)
_refine_ls_extinction_expression Fc^*^=kFc[1+0.001xFc^2^\l^3^/sin(2\q)]^-1/4^
_refine_ls_extinction_method SHELXL
_refine_ls_goodness_of_fit_ref 1.100
_refine_ls_hydrogen_treatment mixed
_refine_ls_matrix_type full
_refine_ls_number_parameters 865
_refine_ls_number_reflns 8457
_refine_ls_number_restraints 473
_refine_ls_restrained_S_all 1.156
_refine_ls_R_factor_all 0.1001
_refine_ls_R_factor_gt 0.0843
_refine_ls_shift/su_max 0.032
_refine_ls_shift/su_mean 0.003
_refine_ls_structure_factor_coef Fsqd
_refine_ls_weighting_details 'calc w=1/[\s^2^(Fo^2^)+(0.0937P)^2^+3.4515P] where P=(Fo^2^+2Fc^2^)/3'
_refine_ls_weighting_scheme calc
_refine_ls_wR_factor_gt 0.1944
_refine_ls_wR_factor_ref 0.2080
_reflns_number_gt 6885
_reflns_number_total 8457
_reflns_threshold_expression >2sigma(I)
_cod_data_source_file c1ce05377a.txt
_cod_data_source_block 1
_cod_original_cell_volume 4936.7(17)
_cod_database_code 7206508

loop_
_symmetry_equiv_pos_as_xyz
'x, y, z'
'-x, -y, z+1/2'
'x+1/2, -y+1/2, z'
'-x+1/2, y+1/2, z+1/2'

loop_
_atom_site_label
_atom_site_type_symbol
_atom_site_fract_x
_atom_site_fract_y
_atom_site_fract_z
_atom_site_U_iso_or_equiv
_atom_site_adp_type
_atom_site_occupancy
_atom_site_symmetry_multiplicity
_atom_site_calc_flag
_atom_site_refinement_flags
_atom_site_disorder_assembly
_atom_site_disorder_group
C1 C 0.4805(6) 0.5068(3) -0.7207(4) 0.0446(15) Uani 1 1 d . . .
C2 C 0.5522(5) 0.4554(3) -0.7360(3) 0.0449(16) Uani 1 1 d . . .
C3 C 0.6508(5) 0.4701(3) -0.7662(3) 0.0442(15) Uani 1 1 d . . .
H3 H 0.6992 0.4359 -0.7755 0.053 Uiso 1 1 calc R . .
C4 C 0.6782(5) 0.5338(3) -0.7824(4) 0.0459(16) Uani 1 1 d . . .
C5 C 0.6107(6) 0.5833(3) -0.7674(4) 0.0525(18) Uani 1 1 d . . .
H5 H 0.6306 0.6268 -0.7780 0.063 Uiso 1 1 calc R . .
C6 C 0.5077(6) 0.5707(3) -0.7351(4) 0.0495(18) Uani 1 1 d . . .
C7 C 0.8174(10) 0.4996(6) -0.8686(7) 0.104(3) Uani 1 1 d U . .
H7A H 0.8839 0.5139 -0.8896 0.156 Uiso 1 1 calc R . .
H7B H 0.7639 0.4961 -0.9057 0.156 Uiso 1 1 calc R . .
H7C H 0.8272 0.4570 -0.8461 0.156 Uiso 1 1 calc R . .
C8 C 0.8673(9) 0.5520(7) -0.7562(7) 0.115(4) Uani 1 1 d U . .
H8A H 0.8508 0.5853 -0.7206 0.173 Uiso 1 1 calc R . .
H8B H 0.9343 0.5625 -0.7789 0.173 Uiso 1 1 calc R . .
H8C H 0.8723 0.5093 -0.7332 0.173 Uiso 1 1 calc R . .
C9 C 0.7809(9) 0.6102(5) -0.8560(6) 0.087(3) Uani 1 1 d U . .
H9A H 0.8453 0.6118 -0.8844 0.130 Uiso 1 1 calc R . .
H9B H 0.7776 0.6487 -0.8254 0.130 Uiso 1 1 calc R . .
H9C H 0.7197 0.6097 -0.8875 0.130 Uiso 1 1 calc R . .
C10 C 0.4331(6) 0.6246(3) -0.7160(4) 0.0472(16) Uani 1 1 d . . .
H10A H 0.3610 0.6069 -0.7120 0.057 Uiso 1 1 calc R . .
H10B H 0.4332 0.6580 -0.7538 0.057 Uiso 1 1 calc R . .
C11 C 0.4340(3) 0.62831(19) -0.5819(5) 0.0441(11) Uani 1 1 d . . .
C12 C 0.4650(4) 0.6554(3) -0.6464(4) 0.0467(17) Uani 1 1 d . . .
C13 C 0.5207(5) 0.7153(3) -0.6440(6) 0.065(2) Uani 1 1 d . . .
H13 H 0.5362 0.7378 -0.6868 0.078 Uiso 1 1 calc R . .
C14 C 0.5517(4) 0.7408(2) -0.5810(6) 0.0603(15) Uani 1 1 d . . .
C15 C 0.5244(5) 0.7110(3) -0.5184(4) 0.0495(17) Uani 1 1 d . . .
H15 H 0.5485 0.7289 -0.4750 0.059 Uiso 1 1 calc R . .
C16 C 0.4630(5) 0.6558(3) -0.5173(4) 0.0497(17) Uani 1 1 d . . .
C17 C 0.7105(5) 0.7921(4) -0.6406(4) 0.074(2) Uani 1 1 d DU . .
H17A H 0.7573 0.7604 -0.6181 0.112 Uiso 1 1 calc R . .
H17B H 0.7482 0.8332 -0.6477 0.112 Uiso 1 1 calc R . .
H17C H 0.6869 0.7752 -0.6864 0.112 Uiso 1 1 calc R . .
C18 C 0.5514(6) 0.8537(3) -0.6348(4) 0.0736(19) Uani 1 1 d DU . .
H18A H 0.5941 0.8929 -0.6418 0.110 Uiso 1 1 calc R . .
H18B H 0.4870 0.8651 -0.6094 0.110 Uiso 1 1 calc R . .
H18C H 0.5334 0.8350 -0.6810 0.110 Uiso 1 1 calc R . .
C19 C 0.6473(9) 0.8292(5) -0.5274(5) 0.116(3) Uani 1 1 d DU . .
H19A H 0.5863 0.8425 -0.4992 0.174 Uiso 1 1 calc R . .
H19B H 0.6925 0.8670 -0.5359 0.174 Uiso 1 1 calc R . .
H19C H 0.6868 0.7958 -0.5018 0.174 Uiso 1 1 calc R . .
C20 C 0.4385(6) 0.6256(4) -0.4463(4) 0.0583(19) Uani 1 1 d . . .
H20A H 0.3654 0.6092 -0.4468 0.070 Uiso 1 1 calc R . .
H20B H 0.4433 0.6596 -0.4093 0.070 Uiso 1 1 calc R . .
C21 C 0.4886(5) 0.5031(3) -0.4434(3) 0.0389(14) Uani 1 1 d . . .
C22 C 0.5132(6) 0.5690(3) -0.4270(3) 0.0445(16) Uani 1 1 d . . .
C23 C 0.6027(6) 0.5828(3) -0.3977(4) 0.0473(16) Uani 1 1 d . . .
H23 H 0.6193 0.6268 -0.3868 0.057 Uiso 1 1 calc R . .
C24 C 0.6753(6) 0.5330(3) -0.3819(4) 0.0493(17) Uani 1 1 d . A .
C25 C 0.6515(5) 0.4690(3) -0.3991(4) 0.0432(15) Uani 1 1 d . . .
H25 H 0.7007 0.4354 -0.3895 0.052 Uiso 1 1 calc R . .
C26 C 0.5580(5) 0.4545(3) -0.4296(3) 0.0353(14) Uani 1 1 d . . .
C27 C 0.8647(8) 0.5341(6) -0.4012(7) 0.047(3) Uani 0.548(8) 1 d PDU A 1
H27A H 0.9340 0.5412 -0.3800 0.071 Uiso 0.548(8) 1 calc PR A 1
H27B H 0.8564 0.5624 -0.4426 0.071 Uiso 0.548(8) 1 calc PR A 1
H27C H 0.8583 0.4885 -0.4158 0.071 Uiso 0.548(8) 1 calc PR A 1
C28 C 0.7893(13) 0.6179(6) -0.3292(10) 0.061(4) Uani 0.548(8) 1 d PDU A 1
H28A H 0.7294 0.6282 -0.2985 0.092 Uiso 0.548(8) 1 calc PR A 1
H28B H 0.7868 0.6454 -0.3716 0.092 Uiso 0.548(8) 1 calc PR A 1
H28C H 0.8549 0.6261 -0.3035 0.092 Uiso 0.548(8) 1 calc PR A 1
C29 C 0.8079(12) 0.5003(7) -0.2881(8) 0.058(4) Uani 0.548(8) 1 d PDU A 1
H29A H 0.8087 0.4557 -0.3065 0.087 Uiso 0.548(8) 1 calc PR A 1
H29B H 0.7532 0.5043 -0.2518 0.087 Uiso 0.548(8) 1 calc PR A 1
H29C H 0.8764 0.5105 -0.2672 0.087 Uiso 0.548(8) 1 calc PR A 1
C27A C 0.8413(13) 0.5865(9) -0.4147(8) 0.068(5) Uani 0.452(8) 1 d PDU A 2
H27D H 0.9115 0.6006 -0.3999 0.101 Uiso 0.452(8) 1 calc PR A 2
H27E H 0.7995 0.6246 -0.4281 0.101 Uiso 0.452(8) 1 calc PR A 2
H27F H 0.8474 0.5571 -0.4554 0.101 Uiso 0.452(8) 1 calc PR A 2
C28A C 0.7778(14) 0.6034(7) -0.2961(7) 0.040(3) Uani 0.452(8) 1 d PDU A 2
H28D H 0.7307 0.5904 -0.2576 0.060 Uiso 0.452(8) 1 calc PR A 2
H28E H 0.7505 0.6428 -0.3189 0.060 Uiso 0.452(8) 1 calc PR A 2
H28F H 0.8479 0.6122 -0.2770 0.060 Uiso 0.452(8) 1 calc PR A 2
C29A C 0.8428(14) 0.4958(8) -0.3311(12) 0.074(5) Uani 0.452(8) 1 d PDU A 2
H29D H 0.8585 0.4698 -0.3733 0.112 Uiso 0.452(8) 1 calc PR A 2
H29E H 0.8029 0.4693 -0.2973 0.112 Uiso 0.452(8) 1 calc PR A 2
H29F H 0.9085 0.5102 -0.3091 0.112 Uiso 0.452(8) 1 calc PR A 2
C30 C 0.5265(6) 0.3856(3) -0.4445(4) 0.0490(17) Uani 1 1 d . . .
H30A H 0.4490 0.3824 -0.4436 0.059 Uiso 1 1 calc R . .
H30B H 0.5545 0.3571 -0.4067 0.059 Uiso 1 1 calc R . .
C31 C 0.5260(3) 0.38303(17) -0.5795(4) 0.0348(10) Uani 1 1 d . . .
C32 C 0.5659(5) 0.3618(3) -0.5150(3) 0.0352(13) Uani 1 1 d . . .
C33 C 0.6470(4) 0.3139(3) -0.5195(3) 0.0375(14) Uani 1 1 d . . .
H33 H 0.6770 0.2983 -0.4767 0.045 Uiso 1 1 calc R . .
C34 C 0.6832(3) 0.28969(18) -0.5809(4) 0.0420(11) Uani 1 1 d . . .
C35 C 0.6433(5) 0.3136(3) -0.6463(3) 0.0422(15) Uani 1 1 d . . .
H35 H 0.6688 0.2972 -0.6901 0.051 Uiso 1 1 calc R . .
C36 C 0.5682(4) 0.3601(2) -0.6447(3) 0.0343(12) Uani 1 1 d . . .
C37 C 0.8727(3) 0.2735(2) -0.5819(7) 0.0668(15) Uani 1 1 d . . .
H37A H 0.8814 0.2969 -0.5370 0.100 Uiso 1 1 calc R . .
H37B H 0.8755 0.3045 -0.6213 0.100 Uiso 1 1 calc R . .
H37C H 0.9291 0.2414 -0.5871 0.100 Uiso 1 1 calc R . .
C38 C 0.7560(7) 0.1957(4) -0.5174(4) 0.063(2) Uani 1 1 d . . .
H38A H 0.6823 0.1828 -0.5123 0.095 Uiso 1 1 calc R . .
H38B H 0.7783 0.2197 -0.4751 0.095 Uiso 1 1 calc R . .
H38C H 0.7997 0.1568 -0.5230 0.095 Uiso 1 1 calc R . .
C39 C 0.7651(7) 0.1948(3) -0.6454(4) 0.0592(19) Uani 1 1 d . . .
H39A H 0.7731 0.2206 -0.6887 0.089 Uiso 1 1 calc R . .
H39B H 0.6978 0.1716 -0.6466 0.089 Uiso 1 1 calc R . .
H39C H 0.8225 0.1632 -0.6421 0.089 Uiso 1 1 calc R . .
C40 C 0.5274(5) 0.3840(3) -0.7157(3) 0.0359(14) Uani 1 1 d . . .
H40A H 0.4502 0.3785 -0.7161 0.043 Uiso 1 1 calc R . .
H40B H 0.5565 0.3554 -0.7531 0.043 Uiso 1 1 calc R . .
C41 C 0.6941(5) 0.5257(3) 0.4250(5) 0.0682(16) Uani 1 1 d . . .
H41A H 0.6332 0.5229 0.3934 0.102 Uiso 1 1 calc R . .
H41B H 0.6717 0.5179 0.4739 0.102 Uiso 1 1 calc R . .
H41C H 0.7461 0.4928 0.4113 0.102 Uiso 1 1 calc R . .
C42 C 0.7406(4) 0.5899(3) 0.4197(7) 0.0769(18) Uani 1 1 d . . .
O1 O 0.3881(5) 0.4908(3) -0.6915(4) 0.0764(19) Uani 1 1 d D . .
H1A H 0.376(6) 0.462(3) -0.661(3) 0.092 Uiso 1 1 d D . .
O2 O 0.3710(2) 0.57475(13) -0.5812(3) 0.0472(8) Uani 1 1 d D . .
H2A H 0.391(5) 0.551(2) -0.615(2) 0.057 Uiso 1 1 d D . .
O3 O 0.3917(5) 0.4916(2) -0.4705(3) 0.0672(16) Uani 1 1 d . . .
O4 O 0.4437(2) 0.42426(13) -0.5808(3) 0.0416(7) Uani 1 1 d D . .
H4A H 0.439(5) 0.445(3) -0.5415(19) 0.050 Uiso 1 1 d D . .
N1 N 0.7810(5) 0.5504(3) -0.8116(3) 0.0620(16) Uani 1 1 d U . .
N2 N 0.6134(4) 0.8041(2) -0.5919(6) 0.094(3) Uani 1 1 d D . .
N3 N 0.7845(4) 0.5490(3) -0.3501(3) 0.0574(16) Uani 1 1 d D . .
N4 N 0.7678(3) 0.23904(16) -0.5821(4) 0.0472(9) Uani 1 1 d . . .
N5 N 0.7787(5) 0.6388(3) 0.4156(10) 0.133(3) Uani 1 1 d . . .
P1 P 0.9133(2) 0.30716(12) -0.35250(16) 0.0822(8) Uani 1 1 d D . .
P2 P 0.03296(14) 0.45858(7) 0.4181(2) 0.0841(6) Uani 1 1 d D . .
P3 P 0.9082(3) 0.30627(12) -0.81331(17) 0.0990(11) Uani 1 1 d D . .
F1 F 0.8318(12) 0.3241(8) -0.4148(9) 0.113(6) Uani 0.548(8) 1 d PDU A 1
F2 F 0.9837(12) 0.2786(6) -0.4153(7) 0.112(5) Uani 0.548(8) 1 d PDU A 1
F3 F 1.0019(11) 0.3022(10) -0.2965(11) 0.121(7) Uani 0.548(8) 1 d PDU A 1
F4 F 0.8419(9) 0.3369(6) -0.2947(5) 0.089(4) Uani 0.548(8) 1 d PDU A 1
F5 F 0.8653(13) 0.2413(4) -0.3375(11) 0.138(6) Uani 0.548(8) 1 d PDU A 1
F6 F 0.9608(8) 0.3778(5) -0.3659(6) 0.074(3) Uani 0.548(8) 1 d PDU A 1
F7 F 0.0834(15) 0.4221(7) 0.3499(9) 0.167(8) Uani 0.548(8) 1 d PDU A 1
F8 F 0.0368(15) 0.3961(7) 0.4587(13) 0.185(9) Uani 0.548(8) 1 d PDU A 1
F9 F -0.0234(16) 0.5025(11) 0.4650(13) 0.254(15) Uani 0.548(8) 1 d PDU A 1
F10 F 0.0252(14) 0.5191(7) 0.3617(8) 0.120(5) Uani 0.548(8) 1 d PDU A 1
F11 F 0.1443(8) 0.4827(8) 0.4337(10) 0.133(6) Uani 0.548(8) 1 d PDU A 1
F12 F -0.0747(11) 0.4344(6) 0.3824(12) 0.167(8) Uani 0.548(8) 1 d PDU A 1
F13 F 0.7910(14) 0.3152(11) -0.7881(12) 0.229(12) Uani 0.548(8) 1 d PDU A 1
F14 F 0.8533(12) 0.2505(5) -0.8703(8) 0.144(7) Uani 0.548(8) 1 d PDU A 1
F15 F 1.0103(12) 0.2891(7) -0.8545(9) 0.101(6) Uani 0.548(8) 1 d PDU A 1
F16 F 0.9453(16) 0.3683(8) -0.7795(8) 0.162(9) Uani 0.548(8) 1 d PDU A 1
F17 F 0.921(2) 0.2507(11) -0.7587(11) 0.216(13) Uani 0.548(8) 1 d PDU A 1
F18 F 0.8624(12) 0.3537(5) -0.8765(5) 0.093(4) Uani 0.548(8) 1 d PDU A 1
F1A F 0.8067(16) 0.3286(10) -0.3861(10) 0.167(13) Uani 0.452(8) 1 d PDU A 2
F2A F 0.8990(15) 0.2389(6) -0.3843(10) 0.119(7) Uani 0.452(8) 1 d PDU A 2
F3A F 1.0055(17) 0.2810(14) -0.3058(13) 0.162(13) Uani 0.452(8) 1 d PDU A 2
F4A F 0.902(2) 0.3588(8) -0.2943(9) 0.177(11) Uani 0.452(8) 1 d PDU A 2
F5A F 0.8361(12) 0.2665(10) -0.2915(9) 0.167(9) Uani 0.452(8) 1 d PDU A 2
F6A F 0.9808(18) 0.3427(15) -0.4008(11) 0.211(14) Uani 0.452(8) 1 d PDU A 2
F7A F 0.0445(10) 0.3905(6) 0.3885(9) 0.091(4) Uani 0.452(8) 1 d PDU A 2
F8A F 0.0876(18) 0.4280(12) 0.4909(10) 0.183(11) Uani 0.452(8) 1 d PDU A 2
F9A F 0.0387(16) 0.5166(9) 0.4712(9) 0.136(7) Uani 0.452(8) 1 d PDU A 2
F10A F -0.027(2) 0.4934(13) 0.3618(13) 0.200(14) Uani 0.452(8) 1 d PDU A 2
F11A F 0.1364(16) 0.4796(12) 0.3863(12) 0.180(11) Uani 0.452(8) 1 d PDU A 2
F12A F -0.0807(8) 0.4408(7) 0.4513(11) 0.142(7) Uani 0.452(8) 1 d PDU A 2
F13A F 0.8271(8) 0.3269(6) -0.7534(5) 0.065(3) Uani 0.452(8) 1 d PDU A 2
F14A F 0.8780(11) 0.2354(5) -0.8101(10) 0.090(4) Uani 0.452(8) 1 d PDU A 2
F15A F 0.9923(18) 0.2900(12) -0.8699(11) 0.157(12) Uani 0.452(8) 1 d PDU A 2
F16A F 0.9598(12) 0.3787(7) -0.8083(11) 0.128(9) Uani 0.452(8) 1 d PDU A 2
F17A F 0.9970(9) 0.2895(6) -0.7484(6) 0.079(4) Uani 0.452(8) 1 d PDU A 2
F18A F 0.8256(17) 0.3304(11) -0.8684(12) 0.181(12) Uani 0.452(8) 1 d PDU A 2

loop_
_atom_site_aniso_label
_atom_site_aniso_U_11
_atom_site_aniso_U_22
_atom_site_aniso_U_33
_atom_site_aniso_U_23
_atom_site_aniso_U_13
_atom_site_aniso_U_12
C1 0.051(4) 0.033(3) 0.050(4) 0.006(3) -0.007(3) -0.001(3)
C2 0.054(4) 0.054(4) 0.027(3) -0.008(3) -0.005(3) -0.010(3)
C3 0.041(4) 0.052(4) 0.039(4) -0.005(3) -0.003(3) -0.008(3)
C4 0.034(3) 0.049(4) 0.055(4) 0.012(3) -0.017(3) -0.008(3)
C5 0.051(4) 0.037(3) 0.070(5) 0.027(3) -0.004(4) -0.009(3)
C6 0.053(4) 0.029(3) 0.067(5) 0.016(3) -0.021(3) -0.004(3)
C7 0.095(6) 0.098(6) 0.118(7) -0.002(5) 0.038(6) 0.004(5)
C8 0.077(6) 0.160(9) 0.109(6) 0.027(6) -0.039(5) -0.016(6)
C9 0.086(6) 0.082(5) 0.092(6) 0.029(4) 0.016(5) -0.002(4)
C10 0.047(4) 0.036(3) 0.058(4) 0.010(3) -0.005(3) 0.020(3)
C11 0.030(2) 0.034(2) 0.068(3) -0.017(4) 0.024(4) 0.0010(17)
C12 0.033(3) 0.032(3) 0.075(5) 0.023(3) 0.007(3) 0.026(2)
C13 0.037(3) 0.045(4) 0.112(7) 0.025(4) 0.009(4) -0.004(3)
C14 0.041(3) 0.033(2) 0.107(4) -0.015(5) -0.031(5) -0.0093(19)
C15 0.046(4) 0.028(3) 0.074(5) -0.006(3) -0.010(4) 0.011(3)
C16 0.046(4) 0.040(3) 0.064(4) 0.014(3) 0.008(3) -0.017(3)
C17 0.049(3) 0.080(4) 0.094(5) 0.016(4) 0.008(4) -0.021(3)
C18 0.075(4) 0.046(3) 0.100(5) 0.006(3) 0.008(4) -0.005(3)
C19 0.119(7) 0.110(6) 0.120(7) 0.000(5) -0.004(6) -0.053(6)
C20 0.063(5) 0.050(4) 0.061(5) -0.020(3) 0.000(4) -0.005(4)
C21 0.046(4) 0.040(3) 0.031(3) -0.009(2) -0.006(3) 0.005(3)
C22 0.052(4) 0.051(4) 0.030(3) -0.003(3) -0.007(3) 0.013(3)
C23 0.050(4) 0.045(4) 0.047(4) -0.001(3) 0.009(3) 0.001(3)
C24 0.042(4) 0.051(4) 0.055(4) -0.019(3) -0.007(3) 0.005(3)
C25 0.049(4) 0.034(3) 0.046(4) -0.011(3) 0.000(3) 0.006(3)
C26 0.043(4) 0.026(3) 0.036(3) -0.015(2) 0.005(3) 0.008(2)
C27 0.017(4) 0.061(6) 0.064(6) 0.001(5) -0.004(4) -0.006(4)
C28 0.057(7) 0.033(6) 0.094(9) -0.021(6) -0.009(7) -0.002(5)
C29 0.055(7) 0.062(7) 0.057(7) -0.001(5) -0.016(5) -0.015(5)
C27A 0.052(7) 0.089(9) 0.062(7) -0.011(7) 0.004(6) -0.027(7)
C28A 0.044(7) 0.042(7) 0.033(6) -0.003(5) -0.015(5) -0.002(5)
C29A 0.059(8) 0.071(8) 0.093(10) -0.012(7) -0.009(7) 0.014(7)
C30 0.047(4) 0.050(4) 0.050(4) 0.015(3) -0.006(3) 0.003(3)
C31 0.0328(19) 0.0250(18) 0.047(2) -0.028(3) -0.001(3) -0.0011(15)
C32 0.045(3) 0.033(3) 0.027(3) 0.015(2) 0.002(2) -0.011(2)
C33 0.033(3) 0.027(3) 0.052(4) 0.002(3) -0.016(3) -0.006(2)
C34 0.037(2) 0.033(2) 0.056(3) 0.012(3) 0.033(3) 0.0030(17)
C35 0.063(4) 0.040(3) 0.023(3) 0.003(2) -0.005(3) 0.001(3)
C36 0.031(3) 0.023(2) 0.049(3) 0.013(3) -0.001(3) 0.002(2)
C37 0.039(3) 0.054(3) 0.108(4) 0.012(5) -0.019(5) 0.007(2)
C38 0.077(5) 0.050(4) 0.062(5) 0.006(3) -0.003(4) 0.039(4)
C39 0.076(5) 0.047(4) 0.055(4) -0.014(3) -0.005(4) -0.003(3)
C40 0.054(4) 0.022(3) 0.031(3) 0.012(2) -0.010(3) -0.015(2)
C41 0.076(4) 0.082(4) 0.047(4) -0.015(4) 0.009(4) -0.014(3)
C42 0.052(3) 0.081(4) 0.098(5) 0.031(6) 0.000(6) 0.006(3)
O1 0.066(4) 0.042(3) 0.121(5) 0.020(3) 0.051(4) 0.004(2)
O2 0.0463(17) 0.0371(16) 0.058(2) -0.018(3) 0.006(3) -0.0099(13)
O3 0.087(4) 0.044(3) 0.070(4) -0.016(3) -0.036(3) 0.006(3)
O4 0.0434(15) 0.0384(15) 0.0430(17) 0.005(2) 0.002(3) 0.0044(13)
N1 0.047(3) 0.071(4) 0.069(4) 0.013(3) -0.028(3) -0.002(3)
N2 0.051(3) 0.051(3) 0.181(8) -0.054(5) -0.015(5) -0.012(2)
N3 0.049(3) 0.047(3) 0.076(4) -0.025(3) -0.028(3) 0.002(3)
N4 0.046(2) 0.0364(18) 0.059(2) 0.026(3) -0.007(3) 0.0074(15)
N5 0.077(4) 0.064(3) 0.258(10) -0.018(9) 0.011(10) -0.005(3)
P1 0.0849(16) 0.0613(14) 0.100(2) -0.0081(13) -0.0442(16) -0.0054(12)
P2 0.0898(12) 0.0504(8) 0.1122(14) -0.0123(17) -0.010(2) 0.0116(8)
P3 0.140(3) 0.0510(14) 0.106(2) 0.0058(14) 0.062(2) 0.0202(15)
F1 0.106(9) 0.107(10) 0.126(13) -0.022(8) -0.061(8) -0.003(8)
F2 0.143(11) 0.071(7) 0.123(9) -0.026(7) -0.003(8) 0.058(7)
F3 0.074(8) 0.123(12) 0.166(15) 0.015(9) -0.027(8) -0.031(8)
F4 0.093(7) 0.104(9) 0.070(6) 0.038(6) 0.018(5) -0.026(6)
F5 0.174(12) 0.024(4) 0.215(15) -0.036(7) 0.042(11) -0.043(6)
F6 0.058(5) 0.079(6) 0.084(7) 0.029(5) -0.003(5) 0.007(4)
F7 0.25(2) 0.095(10) 0.158(15) -0.069(11) 0.031(13) 0.044(11)
F8 0.207(18) 0.091(10) 0.26(2) 0.102(14) -0.004(17) -0.034(10)
F9 0.156(17) 0.23(2) 0.37(3) -0.14(2) 0.150(19) -0.033(16)
F10 0.152(13) 0.105(9) 0.104(10) 0.027(8) -0.051(9) 0.019(10)
F11 0.075(7) 0.187(13) 0.138(14) 0.030(12) -0.019(8) -0.024(7)
F12 0.154(12) 0.093(8) 0.25(2) -0.042(11) -0.065(13) -0.055(8)
F13 0.20(2) 0.30(3) 0.184(19) 0.064(18) 0.105(16) 0.149(19)
F14 0.232(15) 0.032(5) 0.168(13) -0.038(6) 0.107(12) -0.024(7)
F15 0.090(8) 0.080(7) 0.133(13) -0.045(8) 0.063(8) 0.013(6)
F16 0.27(2) 0.139(14) 0.075(8) -0.064(9) -0.032(10) 0.079(13)
F17 0.30(3) 0.18(2) 0.167(18) 0.088(16) 0.116(19) 0.098(19)
F18 0.154(12) 0.070(7) 0.055(5) -0.027(4) 0.007(6) 0.003(7)
F1A 0.24(2) 0.137(13) 0.122(15) -0.082(11) -0.137(16) 0.137(15)
F2A 0.172(16) 0.065(9) 0.120(12) -0.032(8) 0.025(11) 0.043(10)
F3A 0.17(2) 0.19(2) 0.124(17) 0.063(15) -0.039(14) 0.068(16)
F4A 0.31(3) 0.086(11) 0.136(15) -0.030(10) -0.006(17) -0.074(15)
F5A 0.089(10) 0.19(2) 0.22(2) -0.101(17) -0.026(11) -0.008(11)
F6A 0.18(2) 0.30(3) 0.14(2) 0.15(2) -0.020(15) -0.10(2)
F7A 0.082(7) 0.061(7) 0.130(12) 0.004(7) 0.010(7) 0.019(6)
F8A 0.21(2) 0.20(2) 0.145(17) 0.019(16) -0.092(16) -0.029(18)
F9A 0.125(14) 0.194(19) 0.089(11) -0.056(11) -0.003(10) -0.016(13)
F10A 0.22(3) 0.21(3) 0.17(2) 0.11(2) -0.100(19) -0.02(2)
F11A 0.172(19) 0.24(2) 0.133(15) -0.038(17) 0.073(15) -0.123(17)
F12A 0.061(7) 0.128(12) 0.24(2) -0.080(13) -0.006(9) 0.027(7)
F13A 0.052(6) 0.087(7) 0.057(6) 0.037(6) 0.027(5) -0.003(5)
F14A 0.091(8) 0.063(7) 0.115(12) -0.001(8) 0.037(9) -0.020(6)
F15A 0.18(2) 0.24(2) 0.052(8) -0.003(10) 0.060(10) -0.077(16)
F16A 0.074(8) 0.086(9) 0.23(2) 0.065(12) 0.045(11) -0.034(7)
F17A 0.077(7) 0.068(7) 0.091(8) 0.004(6) -0.032(6) 0.017(5)
F18A 0.18(2) 0.141(18) 0.23(3) 0.026(16) -0.055(17) -0.055(15)

loop_
_atom_type_symbol
_atom_type_description
_atom_type_scat_dispersion_real
_atom_type_scat_dispersion_imag
_atom_type_scat_source
C C 0.0033 0.0016 'International Tables Vol C Tables 4.2.6.8 and 6.1.1.4'
H H 0.0000 0.0000 'International Tables Vol C Tables 4.2.6.8 and 6.1.1.4'
N N 0.0061 0.0033 'International Tables Vol C Tables 4.2.6.8 and 6.1.1.4'
O O 0.0106 0.0060 'International Tables Vol C Tables 4.2.6.8 and 6.1.1.4'
F F 0.0171 0.0103 'International Tables Vol C Tables 4.2.6.8 and 6.1.1.4'
P P 0.1023 0.0942 'International Tables Vol C Tables 4.2.6.8 and 6.1.1.4'

loop_
_geom_angle_atom_site_label_1
_geom_angle_atom_site_label_2
_geom_angle_atom_site_label_3
_geom_angle
O1 C1 C6 122.2(6)
O1 C1 C2 117.7(6)
C6 C1 C2 120.1(7)
C3 C2 C1 119.6(6)
C3 C2 C40 119.0(6)
C1 C2 C40 121.3(6)
C4 C3 C2 120.9(7)
C4 C3 H3 119.5
C2 C3 H3 119.5
C5 C4 C3 120.0(6)
C5 C4 N1 118.1(6)
C3 C4 N1 121.9(6)
C4 C5 C6 121.3(6)
C4 C5 H5 119.4
C6 C5 H5 119.4
C1 C6 C5 118.2(6)
C1 C6 C10 119.4(7)
C5 C6 C10 122.4(6)
N1 C7 H7A 109.5
N1 C7 H7B 109.5
H7A C7 H7B 109.5
N1 C7 H7C 109.5
H7A C7 H7C 109.5
H7B C7 H7C 109.5
N1 C8 H8A 109.5
N1 C8 H8B 109.5
H8A C8 H8B 109.5
N1 C8 H8C 109.5
H8A C8 H8C 109.5
H8B C8 H8C 109.5
N1 C9 H9A 109.5
N1 C9 H9B 109.5
H9A C9 H9B 109.5
N1 C9 H9C 109.5
H9A C9 H9C 109.5
H9B C9 H9C 109.5
C6 C10 C12 110.3(5)
C6 C10 H10A 109.6
C12 C10 H10A 109.6
C6 C10 H10B 109.6
C12 C10 H10B 109.6
H10A C10 H10B 108.1
O2 C11 C12 119.8(7)
O2 C11 C16 118.3(7)
C12 C11 C16 121.9(4)
C11 C12 C13 117.3(7)
C11 C12 C10 121.0(6)
C13 C12 C10 121.5(7)
C14 C13 C12 120.4(8)
C14 C13 H13 119.8
C12 C13 H13 119.8
C13 C14 C15 120.5(4)
C13 C14 N2 111.0(9)
C15 C14 N2 128.5(8)
C14 C15 C16 121.6(7)
C14 C15 H15 119.2
C16 C15 H15 119.2
C15 C16 C11 118.0(6)
C15 C16 C20 118.0(7)
C11 C16 C20 123.9(5)
N2 C17 H17A 109.5
N2 C17 H17B 109.5
H17A C17 H17B 109.5
N2 C17 H17C 109.5
H17A C17 H17C 109.5
H17B C17 H17C 109.5
N2 C18 H18A 109.5
N2 C18 H18B 109.5
H18A C18 H18B 109.5
N2 C18 H18C 109.5
H18A C18 H18C 109.5
H18B C18 H18C 109.5
N2 C19 H19A 109.5
N2 C19 H19B 109.5
H19A C19 H19B 109.5
N2 C19 H19C 109.5
H19A C19 H19C 109.5
H19B C19 H19C 109.5
C16 C20 C22 113.0(6)
C16 C20 H20A 109.0
C22 C20 H20A 109.0
C16 C20 H20B 109.0
C22 C20 H20B 109.0
H20A C20 H20B 107.8
O3 C21 C26 122.5(6)
O3 C21 C22 116.7(6)
C26 C21 C22 120.8(6)
C23 C22 C21 119.6(6)
C23 C22 C20 118.5(6)
C21 C22 C20 121.8(6)
C22 C23 C24 120.5(7)
C22 C23 H23 119.8
C24 C23 H23 119.8
C25 C24 C23 119.6(6)
C25 C24 N3 119.2(6)
C23 C24 N3 121.1(6)
C26 C25 C24 120.0(6)
C26 C25 H25 120.0
C24 C25 H25 120.0
C25 C26 C21 119.5(6)
C25 C26 C30 121.5(5)
C21 C26 C30 118.9(6)
N3 C27 H27A 109.5
N3 C27 H27B 109.5
N3 C27 H27C 109.5
N3 C28 H28A 109.5
N3 C28 H28B 109.5
N3 C28 H28C 109.5
N3 C29 H29A 109.5
N3 C29 H29B 109.5
N3 C29 H29C 109.5
N3 C27A H27D 109.5
N3 C27A H27E 109.5
H27D C27A H27E 109.5
N3 C27A H27F 109.5
H27D C27A H27F 109.5
H27E C27A H27F 109.5
N3 C28A H28D 109.5
N3 C28A H28E 109.5
H28D C28A H28E 109.5
N3 C28A H28F 109.5
H28D C28A H28F 109.5
H28E C28A H28F 109.5
N3 C29A H29D 109.5
N3 C29A H29E 109.5
H29D C29A H29E 109.5
N3 C29A H29F 109.5
H29D C29A H29F 109.5
H29E C29A H29F 109.5
C26 C30 C32 112.6(5)
C26 C30 H30A 109.1
C32 C30 H30A 109.1
C26 C30 H30B 109.1
C32 C30 H30B 109.1
H30A C30 H30B 107.8
O4 C31 C32 119.8(6)
O4 C31 C36 119.1(6)
C32 C31 C36 121.1(3)
C31 C32 C33 115.3(5)
C31 C32 C30 123.5(5)
C33 C32 C30 121.2(5)
C34 C33 C32 123.7(5)
C34 C33 H33 118.1
C32 C33 H33 118.2
C33 C34 C35 120.0(4)
C33 C34 N4 121.2(6)
C35 C34 N4 118.8(6)
C36 C35 C34 118.5(6)
C36 C35 H35 120.8
C34 C35 H35 120.8
C35 C36 C31 121.3(5)
C35 C36 C40 116.8(6)
C31 C36 C40 121.9(5)
N4 C37 H37A 109.5
N4 C37 H37B 109.5
H37A C37 H37B 109.5
N4 C37 H37C 109.5
H37A C37 H37C 109.5
H37B C37 H37C 109.5
N4 C38 H38A 109.5
N4 C38 H38B 109.5
H38A C38 H38B 109.5
N4 C38 H38C 109.5
H38A C38 H38C 109.5
H38B C38 H38C 109.5
N4 C39 H39A 109.5
N4 C39 H39B 109.5
H39A C39 H39B 109.5
N4 C39 H39C 109.5
H39A C39 H39C 109.5
H39B C39 H39C 109.5
C36 C40 C2 117.1(5)
C36 C40 H40A 108.0
C2 C40 H40A 108.0
C36 C40 H40B 108.0
C2 C40 H40B 108.0
H40A C40 H40B 107.3
C42 C41 H41A 109.5
C42 C41 H41B 109.5
H41A C41 H41B 109.5
C42 C41 H41C 109.5
H41A C41 H41C 109.5
H41B C41 H41C 109.5
N5 C42 C41 178.3(7)
C1 O1 H1A 128(6)
C11 O2 H2A 106(4)
C31 O4 H4A 111(4)
C4 N1 C9 113.9(6)
C4 N1 C8 113.1(7)
C9 N1 C8 111.8(8)
C4 N1 C7 111.7(7)
C9 N1 C7 99.4(8)
C8 N1 C7 105.9(9)
C19 N2 C18 112.3(7)
C19 N2 C14 110.8(8)
C18 N2 C14 111.9(5)
C19 N2 C17 109.2(7)
C18 N2 C17 101.8(7)
C14 N2 C17 110.5(5)
C29A N3 C27 67.7(11)
C29A N3 C28 132.5(11)
C27 N3 C28 110.8(10)
C29A N3 C28A 116.4(11)
C27 N3 C28A 130.4(9)
C28 N3 C28A 27.4(7)
C29A N3 C24 114.7(9)
C27 N3 C24 109.3(6)
C28 N3 C24 110.2(8)
C28A N3 C24 111.5(8)
C29A N3 C29 36.2(9)
C27 N3 C29 103.4(9)
C28 N3 C29 113.9(10)
C28A N3 C29 88.8(9)
C24 N3 C29 108.9(7)
C29A N3 C27A 109.6(12)
C27 N3 C27A 43.6(8)
C28 N3 C27A 74.0(10)
C28A N3 C27A 100.5(9)
C24 N3 C27A 102.1(7)
C29 N3 C27A 141.6(10)
C34 N4 C39 114.6(6)
C34 N4 C37 108.1(3)
C39 N4 C37 107.9(7)
C34 N4 C38 108.7(5)
C39 N4 C38 106.5(3)
C37 N4 C38 111.0(6)
F6A P1 F5 143.9(15)
F6A P1 F4A 99.3(13)
F5 P1 F4A 116.4(10)
F6A P1 F2A 106.5(14)
F5 P1 F2A 37.6(7)
F4A P1 F2A 154.0(11)
F6A P1 F4 126.4(14)
F5 P1 F4 89.0(8)
F4A P1 F4 33.3(9)
F2A P1 F4 124.5(9)
F6A P1 F3 91.8(11)
F5 P1 F3 96.2(9)
F4A P1 F3 68.1(13)
F2A P1 F3 107.0(11)
F4 P1 F3 88.5(9)
F6A P1 F3A 94.8(13)
F5 P1 F3A 83.7(13)
F4A P1 F3A 84.7(12)
F2A P1 F3A 89.7(12)
F4 P1 F3A 100.4(12)
F3 P1 F3A 17.4(16)
F6A P1 F1A 96.7(12)
F5 P1 F1A 88.6(12)
F4A P1 F1A 90.7(11)
F2A P1 F1A 89.7(9)
F4 P1 F1A 70.4(9)
F3 P1 F1A 158.2(11)
F3A P1 F1A 168.2(14)
F6A P1 F6 38.4(13)
F5 P1 F6 177.7(9)
F4A P1 F6 61.4(9)
F2A P1 F6 144.6(9)
F4 P1 F6 88.6(6)
F3 P1 F6 83.8(7)
F3A P1 F6 96.8(11)
F1A P1 F6 90.5(10)
F6A P1 F2 52.1(13)
F5 P1 F2 92.2(8)
F4A P1 F2 147.1(11)
F2A P1 F2 56.1(8)
F4 P1 F2 176.9(6)
F3 P1 F2 94.3(10)
F3A P1 F2 82.6(12)
F1A P1 F2 106.8(9)
F6 P1 F2 90.2(7)
F6A P1 F1 79.2(11)
F5 P1 F1 94.0(9)
F4A P1 F1 108.2(11)
F2A P1 F1 80.5(9)
F4 P1 F1 92.9(8)
F3 P1 F1 169.7(9)
F3A P1 F1 166.5(13)
F1A P1 F1 23.1(11)
F6 P1 F1 86.0(7)
F2 P1 F1 84.2(8)
F6A P1 F5A 177.2(12)
F5 P1 F5A 38.1(7)
F4A P1 F5A 78.5(9)
F2A P1 F5A 75.6(9)
F4 P1 F5A 52.1(7)
F3 P1 F5A 85.9(9)
F3A P1 F5A 83.4(11)
F1A P1 F5A 85.0(11)
F6 P1 F5A 139.6(8)
F2 P1 F5A 129.5(8)
F1 P1 F5A 103.0(9)
F9 P2 F10A 83.4(14)
F9 P2 F8 103.7(14)
F10A P2 F8 142.6(13)
F9 P2 F11A 119.7(12)
F10A P2 F11A 91.5(14)
F8 P2 F11A 114.8(14)
F9 P2 F7A 147.8(10)
F10A P2 F7A 103.3(13)
F8 P2 F7A 52.6(8)
F11A P2 F7A 91.9(10)
F9 P2 F11 98.0(11)
F10A P2 F11 117.2(12)
F8 P2 F11 98.5(9)
F11A P2 F11 34.5(7)
F7A P2 F11 106.3(8)
F9 P2 F9A 32.5(9)
F10A P2 F9A 96.7(13)
F8 P2 F9A 108.9(13)
F11A P2 F9A 89.8(10)
F7A P2 F9A 159.9(10)
F11 P2 F9A 65.5(10)
F9 P2 F12 91.5(10)
F10A P2 F12 54.1(11)
F8 P2 F12 88.7(10)
F11A P2 F12 131.8(12)
F7A P2 F12 69.0(8)
F11 P2 F12 166.3(11)
F9A P2 F12 123.2(9)
F9 P2 F12A 57.5(9)
F10A P2 F12A 85.8(12)
F8 P2 F12A 68.7(10)
F11A P2 F12A 176.3(12)
F7A P2 F12A 91.2(8)
F11 P2 F12A 145.7(10)
F9A P2 F12A 88.0(9)
F12 P2 F12A 47.9(6)
F9 P2 F7 164.9(13)
F10A P2 F7 81.9(14)
F8 P2 F7 89.9(10)
F11A P2 F7 58.1(10)
F7A P2 F7 40.7(7)
F11 P2 F7 86.3(9)
F9A P2 F7 147.6(10)
F12 P2 F7 82.1(9)
F12A P2 F7 123.9(9)
F9 P2 F10 84.0(12)
F10A P2 F10 31.0(10)
F8 P2 F10 170.2(12)
F11A P2 F10 65.1(12)
F7A P2 F10 117.8(9)
F11 P2 F10 86.4(8)
F9A P2 F10 80.9(8)
F12 P2 F10 84.9(8)
F12A P2 F10 111.6(9)
F7 P2 F10 81.9(9)
F9 P2 F8A 86.4(14)
F10A P2 F8A 169.7(16)
F8 P2 F8A 40.4(9)
F11A P2 F8A 94.1(12)
F7A P2 F8A 85.1(9)
F11 P2 F8A 64.9(10)
F9A P2 F8A 74.8(10)
F12 P2 F8A 125.9(11)
F12A P2 F8A 88.2(11)
F7 P2 F8A 108.4(9)
F10 P2 F8A 148.0(10)
F16 P3 F14A 152.1(10)
F16 P3 F17 108.0(14)
F14A P3 F17 44.7(11)
F16 P3 F15A 105.0(12)
F14A P3 F15A 89.7(11)
F17 P3 F15A 103.0(12)
F16 P3 F15 98.2(10)
F14A P3 F15 90.8(8)
F17 P3 F15 94.3(9)
F15A P3 F15 13.7(15)
F16 P3 F18A 103.0(11)
F14A P3 F18A 99.3(10)
F17 P3 F18A 138.8(14)
F15A P3 F18A 94.3(13)
F15 P3 F18A 107.6(13)
F16 P3 F13 94.1(11)
F14A P3 F13 81.9(10)
F17 P3 F13 89.2(10)
F15A P3 F13 152.6(14)
F15 P3 F13 165.5(12)
F18A P3 F13 61.7(12)
F16 P3 F13A 71.1(9)
F14A P3 F13A 93.6(7)
F17 P3 F13A 78.0(8)
F15A P3 F13A 176.0(11)
F15 P3 F13A 163.7(9)
F18A P3 F13A 87.2(11)
F13 P3 F13A 30.6(10)
F16 P3 F16A 22.1(9)
F14A P3 F16A 169.4(10)
F17 P3 F16A 126.3(14)
F15A P3 F16A 87.6(10)
F15 P3 F16A 84.2(9)
F18A P3 F16A 91.1(10)
F13 P3 F16A 105.0(11)
F13A P3 F16A 88.7(7)
F16 P3 F18 85.3(8)
F14A P3 F18 120.6(9)
F17 P3 F18 163.2(13)
F15A P3 F18 82.7(11)
F15 P3 F18 93.9(8)
F18A P3 F18 24.5(9)
F13 P3 F18 79.3(9)
F13A P3 F18 97.3(6)
F16A P3 F18 69.2(8)
F16 P3 F17A 69.9(8)
F14A P3 F17A 86.9(8)
F17 P3 F17A 45.5(11)
F15A P3 F17A 89.6(11)
F15 P3 F17A 76.1(9)
F18A P3 F17A 172.6(10)
F13 P3 F17A 115.8(10)
F13A P3 F17A 88.5(6)
F16A P3 F17A 82.8(8)
F18 P3 F17A 151.2(7)
F16 P3 F14 163.5(9)
F14A P3 F14 43.8(7)
F17 P3 F14 88.3(12)
F15A P3 F14 72.9(11)
F15 P3 F14 82.8(8)
F18A P3 F14 61.4(10)
F13 P3 F14 83.2(11)
F13A P3 F14 111.0(6)
F16A P3 F14 143.9(9)
F18 P3 F14 78.2(7)
F17A P3 F14 125.9(7)

loop_
_geom_bond_atom_site_label_1
_geom_bond_atom_site_label_2
_geom_bond_distance
C1 O1 1.339(9)
C1 C6 1.385(9)
C1 C2 1.426(10)
C2 C3 1.411(10)
C2 C40 1.546(8)
C3 C4 1.388(10)
C3 H3 0.9500
C4 C5 1.361(11)
C4 N1 1.461(9)
C5 C6 1.469(10)
C5 H5 0.9500
C6 C10 1.502(9)
C7 N1 1.567(12)
C7 H7A 0.9800
C7 H7B 0.9800
C7 H7C 0.9800
C8 N1 1.518(11)
C8 H8A 0.9800
C8 H8B 0.9800
C8 H8C 0.9800
C9 N1 1.487(10)
C9 H9A 0.9800
C9 H9B 0.9800
C9 H9C 0.9800
C10 C12 1.515(10)
C10 H10A 0.9900
C10 H10B 0.9900
C11 O2 1.362(5)
C11 C12 1.395(10)
C11 C16 1.395(11)
C12 C13 1.421(10)
C13 C14 1.358(14)
C13 H13 0.9500
C14 C15 1.376(13)
C14 N2 1.532(7)
C15 C16 1.378(9)
C15 H15 0.9500
C16 C20 1.508(10)
C17 N2 1.559(9)
C17 H17A 0.9800
C17 H17B 0.9800
C17 H17C 0.9800
C18 N2 1.521(9)
C18 H18A 0.9800
C18 H18B 0.9800
C18 H18C 0.9800
C19 N2 1.391(12)
C19 H19A 0.9800
C19 H19B 0.9800
C19 H19C 0.9800
C20 C22 1.546(10)
C20 H20A 0.9900
C20 H20B 0.9900
C21 O3 1.356(9)
C21 C26 1.359(9)
C21 C22 1.424(9)
C22 C23 1.297(10)
C23 C24 1.411(10)
C23 H23 0.9500
C24 C25 1.386(9)
C24 N3 1.550(9)
C25 C26 1.356(9)
C25 H25 0.9500
C26 C30 1.497(9)
C27 N3 1.438(12)
C27 H27A 0.9800
C27 H27B 0.9800
C27 H27C 0.9800
C28 N3 1.470(12)
C28 H28A 0.9800
C28 H28B 0.9800
C28 H28C 0.9800
C29 N3 1.567(13)
C29 H29A 0.9800
C29 H29B 0.9800
C29 H29C 0.9800
C27A N3 1.614(14)
C27A H27D 0.9800
C27A H27E 0.9800
C27A H27F 0.9800
C28A N3 1.514(13)
C28A H28D 0.9800
C28A H28E 0.9800
C28A H28F 0.9800
C29A N3 1.368(14)
C29A H29D 0.9800
C29A H29E 0.9800
C29A H29F 0.9800
C30 C32 1.503(9)
C30 H30A 0.9900
C30 H30B 0.9900
C31 O4 1.347(4)
C31 C32 1.390(9)
C31 C36 1.422(9)
C32 C33 1.429(9)
C33 C34 1.342(9)
C33 H33 0.9500
C34 C35 1.422(10)
C34 N4 1.498(5)
C35 C36 1.353(8)
C35 H35 0.9500
C36 C40 1.519(8)
C37 N4 1.511(6)
C37 H37A 0.9800
C37 H37B 0.9800
C37 H37C 0.9800
C38 N4 1.519(9)
C38 H38A 0.9800
C38 H38B 0.9800
C38 H38C 0.9800
C39 N4 1.501(9)
C39 H39A 0.9800
C39 H39B 0.9800
C39 H39C 0.9800
C40 H40A 0.9900
C40 H40B 0.9900
C41 C42 1.449(8)
C41 H41A 0.9800
C41 H41B 0.9800
C41 H41C 0.9800
C42 N5 1.117(8)
O1 H1A 0.83(2)
O2 H2A 0.86(2)
O4 H4A 0.86(2)
P1 F6A 1.450(13)
P1 F5 1.510(9)
P1 F4A 1.534(14)
P1 F2A 1.536(12)
P1 F4 1.547(10)
P1 F3 1.549(13)
P1 F3A 1.563(14)
P1 F1A 1.563(13)
P1 F6 1.592(10)
P1 F2 1.598(11)
P1 F1 1.608(12)
P1 F5A 1.730(15)
P2 F9 1.454(14)
P2 F10A 1.491(14)
P2 F8 1.494(11)
P2 F11A 1.511(13)
P2 F7A 1.513(10)
P2 F11 1.531(10)
P2 F9A 1.558(13)
P2 F12 1.606(11)
P2 F12A 1.620(12)
P2 F7 1.623(12)
P2 F10 1.639(12)
P2 F8A 1.665(14)
P3 F16 1.501(13)
P3 F14A 1.507(10)
P3 F17 1.547(14)
P3 F15A 1.549(14)
P3 F15 1.555(10)
P3 F18A 1.560(16)
P3 F13 1.577(14)
P3 F13A 1.589(10)
P3 F16A 1.629(12)
P3 F18 1.646(11)
P3 F17A 1.702(10)
P3 F14 1.720(12)

loop_
_geom_hbond_atom_site_label_D
_geom_hbond_atom_site_label_H
_geom_hbond_atom_site_label_A
_geom_hbond_distance_DH
_geom_hbond_distance_HA
_geom_hbond_distance_DA
_geom_hbond_angle_DHA
_geom_hbond_site_symmetry_A
O1 H1A O4 0.83(2) 1.91(6) 2.596(9) 139(8) .
O2 H2A O1 0.86(2) 1.89(3) 2.712(8) 161(6) .
O4 H4A O3 0.86(2) 1.75(3) 2.586(8) 163(6) .
C29 H29A F4 0.98 2.49 3.39(2) 152.6 .
C37 H37A F1 0.98 2.46 3.36(2) 153.4 .
C38 H38B F1 0.98 2.52 3.411(17) 150.8 .
C7 H7B O3 0.98 2.34 3.290(16) 162.5 2_664
C8 H8B F6 0.98 2.45 3.342(17) 151.7 2_764
C13 H13 F3 0.95 2.51 3.40(2) 156.6 4_654
C18 H18C F3 0.98 2.33 3.30(2) 173.1 4_654
C15 H15 F14 0.95 2.38 3.302(14) 163.5 4_655
C29 H29B O1 0.98 2.13 3.10(2) 167.7 2_665
C38 H38A F8 0.98 2.52 3.40(2) 148.9 3_554
C39 H39B F7 0.98 2.41 3.333(16) 156.2 3_554

loop_
_geom_torsion_atom_site_label_1
_geom_torsion_atom_site_label_2
_geom_torsion_atom_site_label_3
_geom_torsion_atom_site_label_4
_geom_torsion
O1 C1 C2 C3 -179.4(7)
C6 C1 C2 C3 -0.2(10)
O1 C1 C2 C40 -3.6(10)
C6 C1 C2 C40 175.7(6)
C1 C2 C3 C4 -1.3(9)
C40 C2 C3 C4 -177.2(6)
C2 C3 C4 C5 1.9(10)
C2 C3 C4 N1 178.1(6)
C3 C4 C5 C6 -1.0(11)
N1 C4 C5 C6 -177.4(6)
O1 C1 C6 C5 -179.8(7)
C2 C1 C6 C5 1.0(10)
O1 C1 C6 C10 1.6(11)
C2 C1 C6 C10 -177.6(6)
C4 C5 C6 C1 -0.4(11)
C4 C5 C6 C10 178.1(7)
C1 C6 C10 C12 98.6(8)
C5 C6 C10 C12 -79.9(8)
O2 C11 C12 C13 173.0(4)
C16 C11 C12 C13 -4.8(6)
O2 C11 C12 C10 -2.4(6)
C16 C11 C12 C10 179.7(6)
C6 C10 C12 C11 -84.1(7)
C6 C10 C12 C13 100.7(7)
C11 C12 C13 C14 7.0(9)
C10 C12 C13 C14 -177.6(5)
C12 C13 C14 C15 -3.9(8)
C12 C13 C14 N2 178.0(5)
C13 C14 C15 C16 -1.7(8)
N2 C14 C15 C16 176.1(5)
C14 C15 C16 C11 3.8(10)
C14 C15 C16 C20 178.9(6)
O2 C11 C16 C15 -178.3(5)
C12 C11 C16 C15 -0.4(8)
O2 C11 C16 C20 6.9(9)
C12 C11 C16 C20 -175.2(6)
C15 C16 C20 C22 -96.3(8)
C11 C16 C20 C22 78.5(8)
O3 C21 C22 C23 176.6(7)
C26 C21 C22 C23 -0.7(10)
O3 C21 C22 C20 -6.5(10)
C26 C21 C22 C20 176.2(6)
C16 C20 C22 C23 84.4(8)
C16 C20 C22 C21 -92.6(8)
C21 C22 C23 C24 -0.2(10)
C20 C22 C23 C24 -177.2(7)
C22 C23 C24 C25 1.2(11)
C22 C23 C24 N3 177.2(6)
C23 C24 C25 C26 -1.3(11)
N3 C24 C25 C26 -177.4(6)
C24 C25 C26 C21 0.4(10)
C24 C25 C26 C30 -175.9(6)
O3 C21 C26 C25 -176.6(6)
C22 C21 C26 C25 0.6(10)
O3 C21 C26 C30 -0.1(10)
C22 C21 C26 C30 177.0(6)
C25 C26 C30 C32 -86.6(8)
C21 C26 C30 C32 97.1(7)
O4 C31 C32 C33 174.7(4)
C36 C31 C32 C33 -3.0(6)
O4 C31 C32 C30 -3.9(7)
C36 C31 C32 C30 178.4(6)
C26 C30 C32 C31 -71.5(7)
C26 C30 C32 C33 110.0(6)
C31 C32 C33 C34 -0.5(8)
C30 C32 C33 C34 178.2(5)
C32 C33 C34 C35 2.4(6)
C32 C33 C34 N4 -179.5(4)
C33 C34 C35 C36 -0.7(7)
N4 C34 C35 C36 -178.8(5)
C34 C35 C36 C31 -2.8(9)
C34 C35 C36 C40 -179.7(5)
O4 C31 C36 C35 -173.0(5)
C32 C31 C36 C35 4.8(7)
O4 C31 C36 C40 3.8(7)
C32 C31 C36 C40 -178.4(5)
C35 C36 C40 C2 -113.3(7)
C31 C36 C40 C2 69.7(7)
C3 C2 C40 C36 82.7(7)
C1 C2 C40 C36 -93.2(8)
C5 C4 N1 C9 -31.1(10)
C3 C4 N1 C9 152.5(8)
C5 C4 N1 C8 97.9(9)
C3 C4 N1 C8 -78.4(10)
C5 C4 N1 C7 -142.7(8)
C3 C4 N1 C7 41.0(10)
C13 C14 N2 C19 -178.5(8)
C15 C14 N2 C19 3.6(10)
C13 C14 N2 C18 55.3(8)
C15 C14 N2 C18 -122.6(8)
C13 C14 N2 C17 -57.4(7)
C15 C14 N2 C17 124.7(8)
C25 C24 N3 C29A -10.0(14)
C23 C24 N3 C29A 174.0(12)
C25 C24 N3 C27 63.7(10)
C23 C24 N3 C27 -112.3(9)
C25 C24 N3 C28 -174.2(10)
C23 C24 N3 C28 9.7(12)
C25 C24 N3 C28A -145.0(9)
C23 C24 N3 C28A 39.0(11)
C25 C24 N3 C29 -48.6(11)
C23 C24 N3 C29 135.3(9)
C25 C24 N3 C27A 108.5(10)
C23 C24 N3 C27A -67.5(10)
C33 C34 N4 C39 152.1(5)
C35 C34 N4 C39 -29.8(6)
C33 C34 N4 C37 -87.6(7)
C35 C34 N4 C37 90.5(8)
C33 C34 N4 C38 33.1(6)
C35 C34 N4 C38 -148.8(6)
